data_7210016
loop_
_publ_author_name
'Aitipamula, Srinivasulu'
'Wong, Annie B. H.'
'Chow, Pui Shan'
'Tan, Reginald B. H.'

_publ_section_title
;
 Novel solid forms of the anti-tuberculosis drug, Isoniazid: ternary and
 polymorphic cocrystals
;
_journal_issue 29
_journal_name_full CrystEngComm
_journal_page_first 5877
_journal_paper_doi 10.1039/c3ce40729b
_journal_volume 15
_journal_year 2013
_chemical_formula_sum 'C13 H15 N3 O5'
_chemical_formula_weight 293.28
_chemical_name_systematic
;
?
;
_space_group_IT_number 4
_symmetry_cell_setting monoclinic
_symmetry_space_group_name_Hall 'P 2yb'
_symmetry_space_group_name_H-M 'P 1 21 1'
_atom_sites_solution_hydrogens geom
_atom_sites_solution_primary direct
_atom_sites_solution_secondary difmap
_audit_creation_method SHELXL-97
_cell_angle_alpha 90.00
_cell_angle_beta 101.85(3)
_cell_angle_gamma 90.00
_cell_formula_units_Z 4
_cell_length_a 6.8143(14)
_cell_length_b 22.419(5)
_cell_length_c 8.8759(18)
_cell_measurement_reflns_used 4302
_cell_measurement_temperature 110(2)
_cell_measurement_theta_max 31.0602
_cell_measurement_theta_min 3.0546
_cell_volume 1327.1(5)
_computing_cell_refinement 'CrystalClear (Rigaku Inc., 2007)'
_computing_data_collection 'CrystalClear (Rigaku Inc., 2007)'
_computing_data_reduction 'CrystalClear (Rigaku Inc., 2007)'
_computing_structure_refinement 'SHELXL-97 (Sheldrick, 1997)'
_computing_structure_solution 'SHELXS-97 (Sheldrick, 1990)'
_diffrn_ambient_temperature 110(2)
_diffrn_measured_fraction_theta_full 0.997
_diffrn_measured_fraction_theta_max 0.997
_diffrn_measurement_device_type 'Rigaku Saturn 70 CCD area detector'
_diffrn_measurement_method '\w scans'
_diffrn_radiation_monochromator graphite
_diffrn_radiation_source 'fine-focus sealed tube'
_diffrn_radiation_type MoK\a
_diffrn_radiation_wavelength 0.71073
_diffrn_reflns_av_R_equivalents 0.0369
_diffrn_reflns_av_sigmaI/netI 0.0466
_diffrn_reflns_limit_h_max 9
_diffrn_reflns_limit_h_min -8
_diffrn_reflns_limit_k_max 20
_diffrn_reflns_limit_k_min -29
_diffrn_reflns_limit_l_max 11
_diffrn_reflns_limit_l_min -11
_diffrn_reflns_number 10379
_diffrn_reflns_theta_full 28.28
_diffrn_reflns_theta_max 28.28
_diffrn_reflns_theta_min 2.97
_exptl_absorpt_coefficient_mu 0.115
_exptl_absorpt_correction_T_max 0.9752
_exptl_absorpt_correction_T_min 0.9513
_exptl_absorpt_correction_type multi-scan
_exptl_absorpt_process_details 'R. H. Blessing, Acta Cryst. 1995 A51, 33-38'
_exptl_crystal_colour colorless
_exptl_crystal_density_diffrn 1.468
_exptl_crystal_density_method 'not measured'
_exptl_crystal_description needle
_exptl_crystal_F_000 616
_exptl_crystal_size_max 0.44
_exptl_crystal_size_mid 0.22
_exptl_crystal_size_min 0.22
_refine_diff_density_max 0.310
_refine_diff_density_min -0.319
_refine_diff_density_rms 0.061
_refine_ls_extinction_method none
_refine_ls_goodness_of_fit_ref 1.052
_refine_ls_hydrogen_treatment mixed
_refine_ls_matrix_type full
_refine_ls_number_parameters 435
_refine_ls_number_reflns 5747
_refine_ls_number_restraints 3
_refine_ls_restrained_S_all 1.052
_refine_ls_R_factor_all 0.0565
_refine_ls_R_factor_gt 0.0530
_refine_ls_shift/su_max 0.000
_refine_ls_shift/su_mean 0.000
_refine_ls_structure_factor_coef Fsqd
_refine_ls_weighting_details 'calc w=1/[\s^2^(Fo^2^)+(0.0744P)^2^+0.3823P] where P=(Fo^2^+2Fc^2^)/3'
_refine_ls_weighting_scheme calc
_refine_ls_wR_factor_gt 0.1358
_refine_ls_wR_factor_ref 0.1402
_reflns_number_gt 5323
_reflns_number_total 5747
_reflns_threshold_expression >2sigma(I)
_cod_data_source_file c3ce40729b.txt
_cod_data_source_block INHHBAhydrateII
_cod_depositor_comments
;
The following automatic conversions were performed:

'_symmetry_cell_setting' value 'Monoclinic' changed to 'monoclinic'
according to /home/saulius/struct/CIF-dictionaries/cif_core.dic
dictionary named 'cif_core.dic' version 2.4.2 from
2011-04-26.

'_exptl_absorpt_correction_type' value 'Multi-scan'
changed to 'multi-scan' according to
/home/saulius/struct/CIF-dictionaries/cif_core.dic dictionary named
'cif_core.dic' version 2.4.2 from 2011-04-26.

Automatic conversion script
Id: cif_fix_values 1891 2012-01-12 08:04:46Z andrius 
;
_cod_original_sg_symbol_H-M P21
_cod_database_code 7210016

loop_
_symmetry_equiv_pos_as_xyz
'x, y, z'
'-x, y+1/2, -z'

loop_
_atom_site_label
_atom_site_type_symbol
_atom_site_fract_x
_atom_site_fract_y
_atom_site_fract_z
_atom_site_U_iso_or_equiv
_atom_site_adp_type
_atom_site_occupancy
_atom_site_symmetry_multiplicity
_atom_site_calc_flag
_atom_site_refinement_flags
O3A O 0.8232(3) 0.20930(8) 0.0945(2) 0.0268(4) Uani 1 1 d D
O2A O 0.8158(3) 0.10960(8) 0.0914(2) 0.0273(4) Uani 1 1 d .
O1A O 0.6639(3) 0.13645(8) 0.6845(2) 0.0292(4) Uani 1 1 d .
C1A C 0.4329(3) 0.19359(11) 0.7944(2) 0.0213(4) Uani 1 1 d .
O4A O 0.1116(3) 0.17598(9) 0.4384(2) 0.0323(4) Uani 1 1 d .
C7A C 0.5856(3) 0.16244(11) 0.2132(3) 0.0211(4) Uani 1 1 d .
N1A N 0.1121(3) 0.19911(10) 0.9437(2) 0.0238(4) Uani 1 1 d .
C9A C 0.3320(4) 0.11405(12) 0.3256(3) 0.0253(5) Uani 1 1 d .
H9A H 0.2683 0.0787 0.3502 0.030 Uiso 1 1 calc R
C5A C 0.3678(3) 0.24794(11) 0.8397(3) 0.0224(4) Uani 1 1 d .
H5A H 0.4317 0.2840 0.8204 0.027 Uiso 1 1 calc R
C11A C 0.3593(4) 0.22163(12) 0.3290(3) 0.0268(5) Uani 1 1 d .
H11A H 0.3145 0.2595 0.3564 0.032 Uiso 1 1 calc R
C12A C 0.5177(3) 0.21772(11) 0.2532(3) 0.0239(5) Uani 1 1 d .
H12A H 0.5806 0.2531 0.2282 0.029 Uiso 1 1 calc R
C4A C 0.2079(4) 0.24864(11) 0.9137(3) 0.0224(5) Uani 1 1 d .
H4A H 0.1637 0.2860 0.9448 0.027 Uiso 1 1 calc R
N2A N 0.6889(3) 0.23641(10) 0.6743(2) 0.0244(4) Uani 1 1 d .
C10A C 0.2661(4) 0.16948(12) 0.3648(3) 0.0244(5) Uani 1 1 d .
C8A C 0.4915(4) 0.11049(11) 0.2502(3) 0.0236(5) Uani 1 1 d .
H8A H 0.5369 0.0726 0.2237 0.028 Uiso 1 1 calc R
C3A C 0.1753(4) 0.14684(12) 0.9007(3) 0.0266(5) Uani 1 1 d .
H3A H 0.1096 0.1115 0.9229 0.032 Uiso 1 1 calc R
C13A C 0.7516(3) 0.15749(11) 0.1286(3) 0.0218(4) Uani 1 1 d .
N3A N 0.8479(3) 0.23426(10) 0.5939(2) 0.0253(4) Uani 1 1 d .
C2A C 0.3346(4) 0.14188(11) 0.8244(3) 0.0251(5) Uani 1 1 d .
H2A H 0.3749 0.1040 0.7936 0.030 Uiso 1 1 calc R
O5A O 0.9568(3) 0.08224(9) 0.5438(2) 0.0323(4) Uani 1 1 d .
C6A C 0.6049(4) 0.18616(11) 0.7123(3) 0.0225(5) Uani 1 1 d .
O3 O 0.6440(3) 0.45827(8) 0.6882(2) 0.0303(4) Uani 1 1 d D
O1 O 0.2399(3) 0.38801(8) -0.1472(2) 0.0267(4) Uani 1 1 d .
O2 O 0.6336(3) 0.35897(8) 0.69204(19) 0.0280(4) Uani 1 1 d .
C1 C 0.3250(3) 0.44398(11) 0.0853(3) 0.0222(5) Uani 1 1 d .
C7 C 0.7541(3) 0.41077(11) 0.9273(3) 0.0214(4) Uani 1 1 d .
N1 N 0.4756(3) 0.44839(10) 0.4013(2) 0.0241(4) Uani 1 1 d .
C12 C 0.7807(4) 0.46561(11) 1.0024(3) 0.0233(5) Uani 1 1 d .
H12 H 0.7488 0.5012 0.9444 0.028 Uiso 1 1 calc R
C9 C 0.8785(4) 0.36165(12) 1.1713(3) 0.0248(5) Uani 1 1 d .
H9 H 0.9131 0.3261 1.2290 0.030 Uiso 1 1 calc R
C10 C 0.9014(3) 0.41695(12) 1.2440(3) 0.0249(5) Uani 1 1 d .
N2 N 0.1986(3) 0.48807(10) -0.1656(2) 0.0239(4) Uani 1 1 d .
C8 C 0.8044(3) 0.35885(11) 1.0131(3) 0.0225(4) Uani 1 1 d .
H8 H 0.7879 0.3212 0.9631 0.027 Uiso 1 1 calc R
O4 O 0.9714(3) 0.42335(9) 1.3976(2) 0.0330(4) Uani 1 1 d .
C13 C 0.6717(4) 0.40652(11) 0.7590(3) 0.0229(5) Uani 1 1 d .
C2 C 0.3814(4) 0.39226(11) 0.1695(3) 0.0239(5) Uani 1 1 d .
H2 H 0.3695 0.3546 0.1195 0.029 Uiso 1 1 calc R
C6 C 0.2500(3) 0.43759(11) -0.0859(3) 0.0219(5) Uani 1 1 d .
C5 C 0.3431(4) 0.49801(11) 0.1637(3) 0.0232(5) Uani 1 1 d .
H5 H 0.3031 0.5342 0.1104 0.028 Uiso 1 1 calc R
N3 N 0.1322(3) 0.48611(11) -0.3283(2) 0.0288(5) Uani 1 1 d .
C4 C 0.4207(4) 0.49838(11) 0.3212(3) 0.0252(5) Uani 1 1 d .
H4 H 0.4353 0.5355 0.3740 0.030 Uiso 1 1 calc R
C11 C 0.8527(4) 0.46934(11) 1.1598(3) 0.0255(5) Uani 1 1 d .
H11 H 0.8687 0.5070 1.2097 0.031 Uiso 1 1 calc R
C3 C 0.4553(4) 0.39610(11) 0.3270(3) 0.0257(5) Uani 1 1 d .
H3 H 0.4925 0.3605 0.3839 0.031 Uiso 1 1 calc R
O5 O 0.1070(3) 0.33118(9) 0.5619(2) 0.0327(4) Uani 1 1 d .
H1 H 0.201(4) 0.5236(14) -0.120(3) 0.017(6) Uiso 1 1 d .
H10A H 0.926(6) 0.203(2) 0.043(5) 0.078(14) Uiso 1 1 d D
H7 H -0.001(5) 0.4683(14) -0.357(4) 0.032(8) Uiso 1 1 d .
H13 H 0.987(7) 0.387(2) 1.448(5) 0.065(13) Uiso 1 1 d .
H6A H 0.940(5) 0.2038(15) 0.642(4) 0.032(8) Uiso 1 1 d .
H7A H 0.805(4) 0.2197(12) 0.496(3) 0.019(6) Uiso 1 1 d .
H6 H 0.215(6) 0.4594(19) -0.372(4) 0.052(10) Uiso 1 1 d .
H14A H 0.907(7) 0.053(2) 0.461(6) 0.084(15) Uiso 1 1 d .
H10 H 0.586(7) 0.453(3) 0.586(3) 0.088(16) Uiso 1 1 d D
H15A H 0.853(6) 0.0924(19) 0.579(5) 0.057(12) Uiso 1 1 d .
H13A H 0.071(6) 0.1394(17) 0.464(4) 0.048(11) Uiso 1 1 d .
H1A H 0.643(4) 0.2727(15) 0.692(3) 0.025(7) Uiso 1 1 d .
H15 H 0.157(8) 0.349(3) 0.659(7) 0.100(18) Uiso 1 1 d .
H14 H 0.021(6) 0.3006(19) 0.575(4) 0.051(11) Uiso 1 1 d .

loop_
_atom_site_aniso_label
_atom_site_aniso_U_11
_atom_site_aniso_U_22
_atom_site_aniso_U_33
_atom_site_aniso_U_23
_atom_site_aniso_U_13
_atom_site_aniso_U_12
O3A 0.0261(8) 0.0225(9) 0.0346(9) 0.0018(7) 0.0130(7) 0.0003(7)
O2A 0.0303(9) 0.0222(9) 0.0324(9) -0.0021(7) 0.0130(7) -0.0008(7)
O1A 0.0335(9) 0.0191(9) 0.0379(10) -0.0032(7) 0.0145(8) 0.0004(7)
C1A 0.0205(10) 0.0223(12) 0.0209(10) -0.0006(9) 0.0043(8) 0.0007(9)
O4A 0.0334(10) 0.0324(10) 0.0360(10) 0.0011(8) 0.0183(8) 0.0016(8)
C7A 0.0215(10) 0.0209(12) 0.0207(10) 0.0003(8) 0.0039(8) 0.0004(8)
N1A 0.0210(9) 0.0264(11) 0.0239(9) 0.0028(8) 0.0045(7) 0.0000(8)
C9A 0.0249(11) 0.0264(13) 0.0263(11) 0.0007(9) 0.0095(9) -0.0009(10)
C5A 0.0212(10) 0.0220(12) 0.0237(10) 0.0018(9) 0.0039(8) -0.0016(9)
C11A 0.0309(12) 0.0221(13) 0.0283(12) -0.0007(9) 0.0081(10) 0.0046(10)
C12A 0.0258(11) 0.0209(12) 0.0249(11) 0.0018(9) 0.0051(9) -0.0009(9)
C4A 0.0250(11) 0.0203(12) 0.0214(10) -0.0013(8) 0.0037(8) 0.0019(9)
N2A 0.0256(10) 0.0221(11) 0.0281(10) -0.0016(8) 0.0115(8) 0.0009(8)
C10A 0.0236(10) 0.0278(13) 0.0226(11) -0.0013(9) 0.0066(9) 0.0005(10)
C8A 0.0256(11) 0.0218(12) 0.0245(11) -0.0004(9) 0.0078(9) 0.0015(9)
C3A 0.0280(11) 0.0216(12) 0.0302(12) 0.0031(9) 0.0057(9) -0.0014(10)
C13A 0.0205(10) 0.0214(12) 0.0238(10) 0.0000(9) 0.0053(8) -0.0002(9)
N3A 0.0252(10) 0.0266(11) 0.0262(10) -0.0026(8) 0.0099(8) 0.0009(8)
C2A 0.0280(11) 0.0189(12) 0.0287(12) 0.0019(9) 0.0065(9) 0.0022(9)
O5A 0.0308(9) 0.0326(11) 0.0362(10) -0.0048(8) 0.0127(8) -0.0034(8)
C6A 0.0233(10) 0.0220(12) 0.0222(10) -0.0006(9) 0.0045(8) -0.0001(9)
O3 0.0463(11) 0.0199(9) 0.0221(8) 0.0011(7) 0.0013(8) -0.0001(8)
O1 0.0325(9) 0.0213(9) 0.0252(8) -0.0008(7) 0.0033(7) -0.0004(7)
O2 0.0401(10) 0.0191(9) 0.0242(8) -0.0001(7) 0.0055(7) 0.0002(8)
C1 0.0208(10) 0.0225(12) 0.0244(11) 0.0020(9) 0.0072(8) 0.0001(9)
C7 0.0209(10) 0.0223(12) 0.0219(10) -0.0016(9) 0.0068(8) -0.0004(8)
N1 0.0267(9) 0.0229(10) 0.0232(9) 0.0006(8) 0.0065(7) 0.0006(8)
C12 0.0236(11) 0.0212(13) 0.0261(11) 0.0005(9) 0.0071(9) 0.0017(9)
C9 0.0242(10) 0.0249(12) 0.0253(11) 0.0040(9) 0.0052(9) 0.0015(9)
C10 0.0197(10) 0.0294(13) 0.0258(11) -0.0016(10) 0.0047(8) -0.0013(9)
N2 0.0286(10) 0.0223(11) 0.0203(9) 0.0017(8) 0.0040(8) -0.0011(8)
C8 0.0265(11) 0.0190(11) 0.0229(11) -0.0030(8) 0.0070(9) -0.0008(9)
O4 0.0415(10) 0.0292(10) 0.0248(9) 0.0009(8) -0.0010(8) -0.0006(8)
C13 0.0252(11) 0.0234(12) 0.0210(10) -0.0003(9) 0.0069(8) 0.0015(9)
C2 0.0271(11) 0.0175(11) 0.0269(11) -0.0020(9) 0.0049(9) -0.0022(9)
C6 0.0189(9) 0.0240(13) 0.0236(11) -0.0013(9) 0.0059(8) -0.0017(9)
C5 0.0239(10) 0.0206(12) 0.0256(11) 0.0024(9) 0.0060(9) 0.0010(9)
N3 0.0337(11) 0.0290(12) 0.0220(10) 0.0006(8) 0.0017(8) -0.0002(9)
C4 0.0293(11) 0.0201(12) 0.0278(12) -0.0036(9) 0.0091(9) -0.0001(9)
C11 0.0229(11) 0.0246(13) 0.0299(12) -0.0059(10) 0.0072(9) -0.0016(9)
C3 0.0292(12) 0.0216(12) 0.0260(11) 0.0030(9) 0.0051(9) 0.0013(9)
O5 0.0391(10) 0.0293(10) 0.0279(9) 0.0051(8) 0.0029(8) -0.0068(8)

loop_
_atom_type_symbol
_atom_type_description
_atom_type_scat_dispersion_real
_atom_type_scat_dispersion_imag
_atom_type_scat_source
C C 0.0033 0.0016 'International Tables Vol C Tables 4.2.6.8 and 6.1.1.4'
H H 0.0000 0.0000 'International Tables Vol C Tables 4.2.6.8 and 6.1.1.4'
N N 0.0061 0.0033 'International Tables Vol C Tables 4.2.6.8 and 6.1.1.4'
O O 0.0106 0.0060 'International Tables Vol C Tables 4.2.6.8 and 6.1.1.4'

loop_
_geom_angle_atom_site_label_1
_geom_angle_atom_site_label_2
_geom_angle_atom_site_label_3
_geom_angle
C13A O3A H10A 109(3)
C5A C1A C2A 118.8(2)
C5A C1A C6A 124.3(2)
C2A C1A C6A 116.9(2)
C10A O4A H13A 109(2)
C12A C7A C8A 119.2(2)
C12A C7A C13A 121.5(2)
C8A C7A C13A 119.3(2)
C3A N1A C4A 118.22(19)
C10A C9A C8A 119.8(2)
C10A C9A H9A 120.1
C8A C9A H9A 120.1
C4A C5A C1A 118.6(2)
C4A C5A H5A 120.7
C1A C5A H5A 120.7
C12A C11A C10A 119.5(2)
C12A C11A H11A 120.2
C10A C11A H11A 120.2
C11A C12A C7A 120.8(2)
C11A C12A H12A 119.6
C7A C12A H12A 119.6
N1A C4A C5A 123.2(2)
N1A C4A H4A 118.4
C5A C4A H4A 118.4
C6A N2A N3A 120.7(2)
C6A N2A H1A 123(2)
N3A N2A H1A 117(2)
O4A C10A C9A 122.7(2)
O4A C10A C11A 117.0(2)
C9A C10A C11A 120.4(2)
C9A C8A C7A 120.4(2)
C9A C8A H8A 119.8
C7A C8A H8A 119.8
N1A C3A C2A 122.6(2)
N1A C3A H3A 118.7
C2A C3A H3A 118.7
O2A C13A O3A 122.6(2)
O2A C13A C7A 123.4(2)
O3A C13A C7A 114.0(2)
N2A N3A H6A 107.2(18)
N2A N3A H7A 111.1(17)
H6A N3A H7A 103(3)
C1A C2A C3A 118.6(2)
C1A C2A H2A 120.7
C3A C2A H2A 120.7
H14A O5A H15A 105(4)
O1A C6A N2A 122.6(2)
O1A C6A C1A 121.0(2)
N2A C6A C1A 116.3(2)
C13 O3 H10 110(4)
C5 C1 C2 118.1(2)
C5 C1 C6 124.4(2)
C2 C1 C6 117.5(2)
C12 C7 C8 118.9(2)
C12 C7 C13 121.5(2)
C8 C7 C13 119.6(2)
C3 N1 C4 118.9(2)
C11 C12 C7 121.4(2)
C11 C12 H12 119.3
C7 C12 H12 119.3
C10 C9 C8 119.4(2)
C10 C9 H9 120.3
C8 C9 H9 120.3
O4 C10 C9 122.9(2)
O4 C10 C11 116.5(2)
C9 C10 C11 120.6(2)
C6 N2 N3 120.2(2)
C6 N2 H1 122.2(17)
N3 N2 H1 117.5(18)
C9 C8 C7 120.7(2)
C9 C8 H8 119.7
C7 C8 H8 119.7
C10 O4 H13 112(3)
O2 C13 O3 122.8(2)
O2 C13 C7 122.9(2)
O3 C13 C7 114.3(2)
C3 C2 C1 119.5(2)
C3 C2 H2 120.2
C1 C2 H2 120.2
O1 C6 N2 122.8(2)
O1 C6 C1 120.5(2)
N2 C6 C1 116.7(2)
C4 C5 C1 119.0(2)
C4 C5 H5 120.5
C1 C5 H5 120.5
N2 N3 H7 111.4(19)
N2 N3 H6 110(2)
H7 N3 H6 103(3)
N1 C4 C5 122.4(2)
N1 C4 H4 118.8
C5 C4 H4 118.8
C12 C11 C10 119.1(2)
C12 C11 H11 120.5
C10 C11 H11 120.5
N1 C3 C2 122.0(2)
N1 C3 H3 119.0
C2 C3 H3 119.0
H15 O5 H14 108(4)

loop_
_geom_bond_atom_site_label_1
_geom_bond_atom_site_label_2
_geom_bond_distance
O3A C13A 1.319(3)
O3A H10A 0.922(19)
O2A C13A 1.230(3)
O1A C6A 1.227(3)
C1A C5A 1.384(3)
C1A C2A 1.392(3)
C1A C6A 1.511(3)
O4A C10A 1.356(3)
O4A H13A 0.91(4)
C7A C12A 1.394(3)
C7A C8A 1.401(3)
C7A C13A 1.485(3)
N1A C3A 1.331(3)
N1A C4A 1.342(3)
C9A C10A 1.390(4)
C9A C8A 1.391(3)
C9A H9A 0.9500
C5A C4A 1.383(3)
C5A H5A 0.9500
C11A C12A 1.387(3)
C11A C10A 1.398(3)
C11A H11A 0.9500
C12A H12A 0.9500
C4A H4A 0.9500
N2A C6A 1.338(3)
N2A N3A 1.415(3)
N2A H1A 0.90(3)
C8A H8A 0.9500
C3A C2A 1.397(3)
C3A H3A 0.9500
N3A H6A 0.97(3)
N3A H7A 0.92(3)
C2A H2A 0.9500
O5A H14A 0.99(5)
O5A H15A 0.86(4)
O3 C13 1.314(3)
O3 H10 0.919(19)
O1 C6 1.233(3)
O2 C13 1.222(3)
C1 C5 1.390(4)
C1 C2 1.390(3)
C1 C6 1.507(3)
C7 C12 1.392(3)
C7 C8 1.394(3)
C7 C13 1.487(3)
N1 C3 1.338(3)
N1 C4 1.339(3)
C12 C11 1.385(3)
C12 H12 0.9500
C9 C10 1.392(4)
C9 C8 1.393(3)
C9 H9 0.9500
C10 O4 1.356(3)
C10 C11 1.395(4)
N2 C6 1.343(3)
N2 N3 1.422(3)
N2 H1 0.89(3)
C8 H8 0.9500
O4 H13 0.93(5)
C2 C3 1.388(3)
C2 H2 0.9500
C5 C4 1.389(3)
C5 H5 0.9500
N3 H7 0.98(3)
N3 H6 0.96(4)
C4 H4 0.9500
C11 H11 0.9500
C3 H3 0.9500
O5 H15 0.95(6)
O5 H14 0.92(4)
